data_4063311
loop_
_publ_author_name
'Ayako Kuramoto'
'Kouhei Nakanishi'
'Tatsuya Kawabata'
'Nobuyuki Komine'
'Masafumi Hirano'
'Sanshiro Komiya'

_publ_section_title
;
 Palladium-Assisted Regioselective Olefin Insertion into and -Hydrogen
 Elimination of Hydrogen-Molybdenum and -Tungsten Bonds. Synthesis and
 Reactions of Heterodinuclear Hydrido Complexes of Palladium and
 Platinum with Molybdenum and Tungsten
;
_journal_issue 2
_journal_name_full Organometallics
_journal_page_first 311
_journal_page_last 314
_journal_paper_doi 10.1021/om0506872
_journal_volume 25
_journal_year 2006
_chemical_formula_sum 'C40 H36 Mo O3 P2 Pt'
_chemical_formula_weight 917.70
_space_group_IT_number 14
_symmetry_cell_setting monoclinic
_symmetry_Int_Tables_number 14
_symmetry_space_group_name_Hall '-P 2yn'
_symmetry_space_group_name_H-M 'P 1 21/n 1'
_cell_angle_alpha 90
_cell_angle_beta 105.33(2)
_cell_angle_gamma 90
_cell_formula_units_Z 4
_cell_length_a 15.403(6)
_cell_length_b 10.846(5)
_cell_length_c 22.757(5)
_cell_measurement_reflns_used 25
_cell_measurement_temperature 200.2
_cell_measurement_theta_max 14.9
_cell_measurement_theta_min 14.9
_cell_volume 3666(2)
_computing_cell_refinement 'MSC/AFC Diffractometer Control'
_computing_data_collection 'MSC/AFC Diffractometer Control'
_computing_data_reduction 'teXsan Ver. 1.10'
_computing_publication_material 'teXsan Ver. 1.10'
_computing_structure_refinement 'teXsan Ver. 1.10'
_computing_structure_solution 'DIRDIF94 (PATTY)'
_diffrn_measured_fraction_theta_full 0.9945
_diffrn_measured_fraction_theta_max 0.9945
_diffrn_measurement_device_type 'Rigaku AFC7R'
_diffrn_measurement_method \w
_diffrn_radiation_type 'Mo K\a'
_diffrn_radiation_wavelength 0.7107
_diffrn_reflns_av_R_equivalents 0.038
_diffrn_reflns_limit_h_max 19
_diffrn_reflns_limit_h_min -19
_diffrn_reflns_limit_k_max 0
_diffrn_reflns_limit_k_min -13
_diffrn_reflns_limit_l_max 28
_diffrn_reflns_limit_l_min -28
_diffrn_reflns_number 17421
_diffrn_reflns_theta_full 27.38
_diffrn_reflns_theta_max 27.38
_diffrn_standards_decay_% 7.12
_diffrn_standards_interval_count 150
_diffrn_standards_number 3
_exptl_absorpt_coefficient_mu 4.261
_exptl_absorpt_correction_T_max 1.000
_exptl_absorpt_correction_T_min 0.819
_exptl_absorpt_correction_type psi-scan
_exptl_absorpt_process_details '(North, Phillips & Mathews, 1968)'
_exptl_crystal_colour yellow
_exptl_crystal_density_diffrn 1.662
_exptl_crystal_density_method 'not measured'
_exptl_crystal_description prismatic
_exptl_crystal_size_max 0.200
_exptl_crystal_size_mid 0.200
_exptl_crystal_size_min 0.200
_refine_diff_density_max 5.58
_refine_diff_density_min -2.65
_refine_ls_extinction_coef 0.020(2)
_refine_ls_extinction_method 'Zachariasen(1967) type 2 Gaussian isotropic'
_refine_ls_goodness_of_fit_ref 1.383
_refine_ls_hydrogen_treatment noref
_refine_ls_number_parameters 357
_refine_ls_number_reflns 4435
_refine_ls_R_factor_gt 0.0994
_refine_ls_shift/su_max 0.0017
_refine_ls_structure_factor_coef F
_refine_ls_weighting_details 'w = 1/[\s^2^(Fo) + 0.01000|Fo|^2^]'
_refine_ls_weighting_scheme calc
_refine_ls_wR_factor_ref 0.1465
_reflns_number_gt 4435
_reflns_number_total 8277
_reflns_threshold_expression F^2^>3.0\s(F^2^)
_cod_original_formula_sum 'C40 H36 Mo O3 P2 Pt '
_cod_database_code 4063311

loop_
_symmetry_equiv_pos_as_xyz
x,y,z
1/2-x,1/2+y,1/2-z
-x,-y,-z
1/2+x,1/2-y,1/2+z

loop_
_atom_site_label
_atom_site_type_symbol
_atom_site_fract_x
_atom_site_fract_y
_atom_site_fract_z
_atom_site_U_iso_or_equiv
_atom_site_adp_type
_atom_site_occupancy
_atom_site_calc_flag
_atom_site_refinement_flags
Pt(1) Pt 0.02338(5) 0.25087(6) 0.17857(3) 0.0571(2) Uani 1.00 d .
Mo(1) Mo -0.1164(1) 0.4074(2) 0.12014(8) 0.0659(5) Uani 1.00 d .
P(1) P 0.1581(3) 0.1792(4) 0.2242(2) 0.055(1) Uani 1.00 d .
P(2) P -0.0164(3) 0.0471(4) 0.1637(2) 0.055(1) Uani 1.00 d .
O(1) O -0.022(1) 0.279(2) 0.0373(7) 0.114(7) Uani 1.00 d .
O(2) O -0.277(1) 0.271(2) 0.0393(9) 0.098(6) Uani 1.00 d .
O(3) O -0.177(1) 0.224(1) 0.2032(8) 0.078(5) Uani 1.00 d .
C(1) C 0.155(1) 0.015(2) 0.2241(8) 0.059(5) Uani 1.00 d .
C(2) C 0.087(1) -0.033(2) 0.1731(9) 0.060(5) Uani 1.00 d .
C(3) C 0.241(1) 0.222(2) 0.1851(8) 0.053(5) Uani 1.00 d .
C(4) C 0.330(1) 0.178(2) 0.2031(10) 0.086(7) Uani 1.00 d .
C(5) C 0.390(2) 0.213(3) 0.175(1) 0.095(8) Uani 1.00 d .
C(6) C 0.373(1) 0.293(2) 0.134(1) 0.080(7) Uani 1.00 d .
C(7) C 0.287(2) 0.341(2) 0.1160(9) 0.075(7) Uani 1.00 d .
C(8) C 0.224(1) 0.304(2) 0.1419(9) 0.065(6) Uani 1.00 d .
C(9) C 0.209(1) 0.221(2) 0.3020(8) 0.059(5) Uani 1.00 d .
C(10) C 0.182(1) 0.332(2) 0.3266(8) 0.070(6) Uani 1.00 d .
C(11) C 0.216(2) 0.366(2) 0.3812(9) 0.081(7) Uani 1.00 d .
C(12) C 0.285(2) 0.283(3) 0.416(1) 0.099(9) Uani 1.00 d .
C(13) C 0.313(2) 0.188(2) 0.3978(9) 0.078(7) Uani 1.00 d .
C(14) C 0.275(1) 0.150(2) 0.343(1) 0.075(7) Uani 1.00 d .
C(15) C -0.095(1) -0.005(2) 0.0984(7) 0.061(5) Uani 1.00 d .
C(16) C -0.177(2) 0.017(3) 0.091(1) 0.113(10) Uani 1.00 d .
C(17) C -0.248(1) -0.039(2) 0.0403(9) 0.075(6) Uani 1.00 d .
C(18) C -0.220(2) -0.096(2) -0.006(1) 0.089(7) Uani 1.00 d .
C(19) C -0.127(2) -0.106(2) 0.001(1) 0.082(7) Uani 1.00 d .
C(20) C -0.067(1) -0.068(2) 0.0538(9) 0.075(6) Uani 1.00 d .
C(21) C -0.057(1) -0.011(2) 0.2222(8) 0.061(5) Uani 1.00 d .
C(22) C -0.105(1) -0.120(2) 0.2145(8) 0.060(5) Uani 1.00 d .
C(23) C -0.136(2) -0.160(2) 0.261(2) 0.114(10) Uani 1.00 d .
C(24) C -0.119(2) -0.101(2) 0.3212(10) 0.077(7) Uani 1.00 d .
C(25) C -0.072(1) 0.007(2) 0.3275(9) 0.079(7) Uani 1.00 d .
C(26) C -0.040(1) 0.050(2) 0.2758(9) 0.071(6) Uani 1.00 d .
C(27) C -0.052(1) 0.316(2) 0.0712(8) 0.073(6) Uani 1.00 d .
C(28) C -0.215(1) 0.324(2) 0.0680(9) 0.075(7) Uani 1.00 d .
C(29) C -0.145(1) 0.285(2) 0.1746(10) 0.063(5) Uani 1.00 d .
C(30) C -0.180(1) 0.585(2) 0.1476(10) 0.1153 Uiso 1.00 d G
C(31) C -0.175(1) 0.604(2) 0.0878(8) 0.1153 Uiso 1.00 d G
C(32) C -0.084(1) 0.611(2) 0.0889(8) 0.1153 Uiso 1.00 d G
C(33) C -0.0328(10) 0.596(2) 0.1493(10) 0.1153 Uiso 1.00 d G
C(34) C -0.093(1) 0.580(2) 0.1856(7) 0.1153 Uiso 1.00 d G
C(35) C 0.364(3) 0.001(4) 0.833(2) 0.14(1) Uiso 1.00 d .
C(36) C 0.401(2) 0.106(3) 0.836(2) 0.126(10) Uiso 1.00 d .
C(37) C 0.475(2) 0.134(3) 0.874(1) 0.119(9) Uiso 1.00 d .
C(38) C 0.516(2) 0.054(3) 0.912(1) 0.115(9) Uiso 1.00 d .
C(39) C 0.473(3) -0.060(3) 0.912(2) 0.14(1) Uiso 1.00 d .
C(40) C 0.393(2) -0.086(3) 0.866(2) 0.129(10) Uiso 1.00 d .
H(1) H 0.2117 -0.0158 0.2223 0.0703 Uiso 1.00 calc .
H(2) H 0.1419 -0.0124 0.2605 0.0703 Uiso 1.00 calc .
H(3) H 0.0784 -0.1175 0.1798 0.0725 Uiso 1.00 calc .
H(4) H 0.1073 -0.0231 0.1374 0.0725 Uiso 1.00 calc .
H(5) H 0.3465 0.1228 0.2368 0.1022 Uiso 1.00 calc .
H(6) H 0.4481 0.1747 0.1856 0.1170 Uiso 1.00 calc .
H(7) H 0.4178 0.3199 0.1153 0.0954 Uiso 1.00 calc .
H(8) H 0.2735 0.4020 0.0849 0.0893 Uiso 1.00 calc .
H(9) H 0.1647 0.3372 0.1285 0.0779 Uiso 1.00 calc .
H(10) H 0.1360 0.3814 0.3012 0.0841 Uiso 1.00 calc .
H(11) H 0.1984 0.4390 0.3978 0.0973 Uiso 1.00 calc .
H(12) H 0.3104 0.3040 0.4578 0.1181 Uiso 1.00 calc .
H(13) H 0.3621 0.1438 0.4232 0.0938 Uiso 1.00 calc .
H(14) H 0.2921 0.0719 0.3309 0.0906 Uiso 1.00 calc .
H(15) H -0.1938 0.0731 0.1179 0.1363 Uiso 1.00 calc .
H(16) H -0.3094 -0.0357 0.0402 0.0906 Uiso 1.00 calc .
H(17) H -0.2627 -0.1267 -0.0407 0.1065 Uiso 1.00 calc .
H(18) H -0.1057 -0.1400 -0.0316 0.0984 Uiso 1.00 calc .
H(19) H -0.0044 -0.0858 0.0603 0.0906 Uiso 1.00 calc .
H(20) H -0.1160 -0.1646 0.1775 0.0721 Uiso 1.00 calc .
H(21) H -0.1720 -0.2319 0.2543 0.1352 Uiso 1.00 calc .
H(22) H -0.1383 -0.1365 0.3536 0.0919 Uiso 1.00 calc .
H(23) H -0.0601 0.0535 0.3642 0.0958 Uiso 1.00 calc .
H(24) H -0.0059 0.1237 0.2802 0.0843 Uiso 1.00 calc .
H(25) H -0.2341 0.5883 0.1604 0.1382 Uiso 1.00 calc .
H(26) H -0.2238 0.6198 0.0532 0.1382 Uiso 1.00 calc .
H(27) H -0.0601 0.6289 0.0552 0.1382 Uiso 1.00 calc .
H(28) H 0.0307 0.6029 0.1638 0.1382 Uiso 1.00 calc .
H(29) H -0.0771 0.5779 0.2288 0.1382 Uiso 1.00 calc .
H(30) H 0.3074 -0.0009 0.8027 0.1721 Uiso 1.00 calc .
H(31) H 0.3741 0.1706 0.8086 0.1531 Uiso 1.00 calc .
H(32) H 0.5012 0.2134 0.8745 0.1425 Uiso 1.00 calc .
H(33) H 0.5729 0.0677 0.9407 0.1377 Uiso 1.00 calc .
H(34) H 0.4928 -0.1242 0.9399 0.1690 Uiso 1.00 calc .
H(35) H 0.3617 -0.1631 0.8579 0.1549 Uiso 1.00 calc .

loop_
_atom_site_aniso_label
_atom_site_aniso_U_11
_atom_site_aniso_U_22
_atom_site_aniso_U_33
_atom_site_aniso_U_12
_atom_site_aniso_U_13
_atom_site_aniso_U_23
Pt(1) 0.0555(4) 0.0518(5) 0.0631(5) 0.0010(3) 0.0141(3) -0.0001(3)
Mo(1) 0.0619(9) 0.0564(10) 0.076(1) 0.0063(8) 0.0120(8) -0.0028(8)
P(1) 0.051(2) 0.054(3) 0.060(3) 0.003(2) 0.013(2) 0.004(2)
P(2) 0.061(3) 0.044(2) 0.064(2) -0.005(2) 0.023(2) -0.003(2)
O(1) 0.08(1) 0.19(2) 0.068(10) 0.04(1) 0.017(9) -0.02(1)
O(2) 0.08(1) 0.10(1) 0.10(1) -0.008(9) 0.010(10) -0.016(9)
O(3) 0.081(10) 0.061(8) 0.11(1) -0.001(7) 0.049(9) 0.008(7)
C(1) 0.06(1) 0.049(9) 0.06(1) 0.014(8) 0.013(8) 0.013(8)
C(2) 0.056(10) 0.044(9) 0.08(1) -0.007(8) 0.023(9) 0.002(8)
C(3) 0.055(9) 0.046(9) 0.06(1) 0.000(7) 0.020(8) -0.003(7)
C(4) 0.06(1) 0.12(2) 0.08(1) 0.01(1) 0.02(1) 0.02(1)
C(5) 0.08(2) 0.11(2) 0.08(2) -0.01(1) 0.01(1) 0.02(1)
C(6) 0.06(1) 0.10(2) 0.08(1) -0.03(1) 0.03(1) -0.01(1)
C(7) 0.10(2) 0.06(1) 0.07(1) -0.01(1) 0.03(1) -0.007(9)
C(8) 0.07(1) 0.07(1) 0.06(1) 0.00(1) 0.024(9) -0.006(10)
C(9) 0.06(1) 0.06(1) 0.057(10) 0.008(8) 0.022(8) 0.016(8)
C(10) 0.06(1) 0.09(1) 0.06(1) 0.02(1) 0.016(9) 0.000(10)
C(11) 0.10(2) 0.09(1) 0.06(1) -0.01(1) 0.02(1) -0.02(1)
C(12) 0.10(2) 0.15(2) 0.05(1) -0.02(2) 0.03(1) 0.00(1)
C(13) 0.09(2) 0.09(2) 0.05(1) 0.01(1) 0.007(10) -0.01(1)
C(14) 0.07(1) 0.06(1) 0.10(2) 0.002(9) 0.02(1) -0.01(1)
C(15) 0.044(8) 0.09(1) 0.051(9) -0.015(9) 0.014(7) 0.009(9)
C(16) 0.11(2) 0.17(3) 0.07(1) 0.09(2) 0.04(1) 0.03(2)
C(17) 0.06(1) 0.10(2) 0.06(1) 0.02(1) 0.012(9) -0.01(1)
C(18) 0.07(1) 0.08(1) 0.11(2) 0.00(1) 0.00(1) 0.01(1)
C(19) 0.10(2) 0.07(1) 0.09(1) 0.01(1) 0.04(1) -0.01(1)
C(20) 0.07(1) 0.09(1) 0.06(1) 0.00(1) 0.011(9) 0.00(1)
C(21) 0.07(1) 0.06(1) 0.051(9) -0.002(9) 0.019(8) -0.016(8)
C(22) 0.07(1) 0.045(9) 0.07(1) -0.011(8) 0.035(10) 0.005(8)
C(23) 0.06(1) 0.06(1) 0.21(3) 0.00(1) 0.02(2) -0.04(2)
C(24) 0.11(2) 0.06(1) 0.08(1) -0.01(1) 0.07(1) -0.007(10)
C(25) 0.08(1) 0.09(2) 0.07(1) 0.02(1) 0.03(1) 0.00(1)
C(26) 0.06(1) 0.07(1) 0.08(1) -0.009(9) 0.013(9) 0.017(10)
C(27) 0.07(1) 0.10(2) 0.042(9) -0.02(1) 0.013(9) -0.01(1)
C(28) 0.07(1) 0.08(1) 0.06(1) 0.02(1) 0.002(10) 0.000(10)
C(29) 0.051(10) 0.043(8) 0.09(1) -0.003(7) 0.002(9) -0.004(9)

loop_
_atom_type_symbol
_atom_type_description
_atom_type_scat_dispersion_real
_atom_type_scat_dispersion_imag
_atom_type_scat_source
C C 0.003 0.002
;International Tables for Crystallography
(1992, Vol. C, Tables 4.2.6.8 and 6.1.1.1)
;
H H 0.000 0.000
;International Tables for Crystallography
(1992, Vol. C, Table 6.1.1.2)
;
O O 0.011 0.006
;International Tables for Crystallography
(1992, Vol. C, Tables 4.2.6.8 and 6.1.1.1)
;
P P 0.102 0.094
;International Tables for Crystallography
(1992, Vol. C, Tables 4.2.6.8 and 6.1.1.1)
;
Mo Mo -1.683 0.686
;International Tables for Crystallography
(1992, Vol. C, Tables 4.2.6.8 and 6.1.1.1)
;
Pt Pt -1.703 8.390
;International Tables for Crystallography
(1992, Vol. C, Tables 4.2.6.8 and 6.1.1.1)
;

loop_
_geom_angle_atom_site_label_1
_geom_angle_atom_site_label_2
_geom_angle_atom_site_label_3
_geom_angle
_geom_angle_site_symmetry_2
_geom_angle_site_symmetry_3
_geom_angle_publ_flag
Mo(1) Pt(1) P(1) 162.3(1) 1_555 1_555 yes
Mo(1) Pt(1) P(2) 112.0(1) 1_555 1_555 yes
P(1) Pt(1) P(2) 84.9(2) 1_555 1_555 yes
Pt(1) Mo(1) C(27) 61.1(5) 1_555 1_555 yes
Pt(1) Mo(1) C(28) 113.4(7) 1_555 1_555 yes
Pt(1) Mo(1) C(29) 63.7(6) 1_555 1_555 yes
Pt(1) Mo(1) C(33) 95.6(4) 1_555 1_555 yes
Pt(1) Mo(1) C(32) 120.2(5) 1_555 1_555 yes
Pt(1) Mo(1) C(31) 152.1(4) 1_555 1_555 yes
Pt(1) Mo(1) C(30) 134.9(5) 1_555 1_555 yes
Pt(1) Mo(1) C(34) 102.2(5) 1_555 1_555 yes
C(27) Mo(1) C(28) 81.0(9) 1_555 1_555 yes
C(27) Mo(1) C(29) 104.6(9) 1_555 1_555 yes
C(27) Mo(1) C(33) 105.8(8) 1_555 1_555 yes
C(27) Mo(1) C(32) 96.8(9) 1_555 1_555 yes
C(27) Mo(1) C(31) 119.5(8) 1_555 1_555 yes
C(27) Mo(1) C(30) 153.2(9) 1_555 1_555 yes
C(27) Mo(1) C(34) 138.3(8) 1_555 1_555 yes
C(28) Mo(1) C(29) 78.0(8) 1_555 1_555 yes
C(28) Mo(1) C(33) 149.2(8) 1_555 1_555 yes
C(28) Mo(1) C(32) 116.6(8) 1_555 1_555 yes
C(28) Mo(1) C(31) 93.4(8) 1_555 1_555 yes
C(28) Mo(1) C(30) 103.8(8) 1_555 1_555 yes
C(28) Mo(1) C(34) 137.8(9) 1_555 1_555 yes
C(29) Mo(1) C(33) 126.8(8) 1_555 1_555 yes
C(29) Mo(1) C(32) 156.0(8) 1_555 1_555 yes
C(29) Mo(1) C(31) 133.2(8) 1_555 1_555 yes
C(29) Mo(1) C(30) 102.2(8) 1_555 1_555 yes
C(29) Mo(1) C(34) 99.5(8) 1_555 1_555 yes
C(33) Mo(1) C(32) 33.7(6) 1_555 1_555 yes
C(33) Mo(1) C(31) 56.7(6) 1_555 1_555 yes
C(33) Mo(1) C(30) 57.1(6) 1_555 1_555 yes
C(33) Mo(1) C(34) 34.1(7) 1_555 1_555 yes
C(32) Mo(1) C(31) 34.2(7) 1_555 1_555 yes
C(32) Mo(1) C(30) 57.2(8) 1_555 1_555 yes
C(32) Mo(1) C(34) 56.7(6) 1_555 1_555 yes
C(31) Mo(1) C(30) 34.9(7) 1_555 1_555 yes
C(31) Mo(1) C(34) 57.5(6) 1_555 1_555 yes
C(30) Mo(1) C(34) 34.8(6) 1_555 1_555 yes
Pt(1) P(1) C(1) 109.2(6) 1_555 1_555 yes
Pt(1) P(1) C(3) 112.3(6) 1_555 1_555 yes
Pt(1) P(1) C(9) 119.3(7) 1_555 1_555 yes
C(1) P(1) C(3) 106.3(9) 1_555 1_555 yes
C(1) P(1) C(9) 104.9(8) 1_555 1_555 yes
C(3) P(1) C(9) 103.9(9) 1_555 1_555 yes
Pt(1) P(2) C(2) 104.7(6) 1_555 1_555 yes
Pt(1) P(2) C(15) 122.3(7) 1_555 1_555 yes
Pt(1) P(2) C(21) 112.1(6) 1_555 1_555 yes
C(2) P(2) C(15) 110.2(9) 1_555 1_555 yes
C(2) P(2) C(21) 103.0(9) 1_555 1_555 yes
C(15) P(2) C(21) 103.1(9) 1_555 1_555 yes
P(1) C(1) C(2) 112(1) 1_555 1_555 yes
P(1) C(1) H(1) 108.9 1_555 1_555 no
P(1) C(1) H(2) 108.9 1_555 1_555 no
C(2) C(1) H(1) 108.7 1_555 1_555 no
C(2) C(1) H(2) 108.7 1_555 1_555 no
H(1) C(1) H(2) 109.6 1_555 1_555 no
P(2) C(2) C(1) 111(1) 1_555 1_555 yes
P(2) C(2) H(3) 109.2 1_555 1_555 no
P(2) C(2) H(4) 109.2 1_555 1_555 no
C(1) C(2) H(3) 108.9 1_555 1_555 no
C(1) C(2) H(4) 109.0 1_555 1_555 no
H(3) C(2) H(4) 109.6 1_555 1_555 no
P(1) C(3) C(4) 122(1) 1_555 1_555 yes
P(1) C(3) C(8) 121(1) 1_555 1_555 yes
C(4) C(3) C(8) 116(2) 1_555 1_555 yes
C(3) C(4) C(5) 121(2) 1_555 1_555 yes
C(3) C(4) H(5) 119.2 1_555 1_555 no
C(5) C(4) H(5) 119.2 1_555 1_555 no
C(4) C(5) C(6) 121(2) 1_555 1_555 yes
C(4) C(5) H(6) 119.6 1_555 1_555 no
C(6) C(5) H(6) 119.3 1_555 1_555 no
C(5) C(6) C(7) 119(2) 1_555 1_555 yes
C(5) C(6) H(7) 120.6 1_555 1_555 no
C(7) C(6) H(7) 120.2 1_555 1_555 no
C(6) C(7) C(8) 120(1) 1_555 1_555 yes
C(6) C(7) H(8) 119.6 1_555 1_555 no
C(8) C(7) H(8) 119.9 1_555 1_555 no
C(3) C(8) C(7) 121(1) 1_555 1_555 yes
C(3) C(8) H(9) 119.5 1_555 1_555 no
C(7) C(8) H(9) 119.4 1_555 1_555 no
P(1) C(9) C(10) 119(1) 1_555 1_555 yes
P(1) C(9) C(14) 124(1) 1_555 1_555 yes
C(10) C(9) C(14) 115(1) 1_555 1_555 yes
C(9) C(10) C(11) 122(1) 1_555 1_555 yes
C(9) C(10) H(10) 119.1 1_555 1_555 no
C(11) C(10) H(10) 118.6 1_555 1_555 no
C(10) C(11) C(12) 114(2) 1_555 1_555 yes
C(10) C(11) H(11) 123.0 1_555 1_555 no
C(12) C(11) H(11) 122.7 1_555 1_555 no
C(11) C(12) C(13) 126(2) 1_555 1_555 yes
C(11) C(12) H(12) 116.7 1_555 1_555 no
C(13) C(12) H(12) 116.7 1_555 1_555 no
C(12) C(13) C(14) 119(2) 1_555 1_555 yes
C(12) C(13) H(13) 120.2 1_555 1_555 no
C(14) C(13) H(13) 120.6 1_555 1_555 no
C(9) C(14) C(13) 121(2) 1_555 1_555 yes
C(9) C(14) H(14) 119.3 1_555 1_555 no
C(13) C(14) H(14) 118.9 1_555 1_555 no
P(2) C(15) C(16) 120(1) 1_555 1_555 yes
P(2) C(15) C(20) 120(1) 1_555 1_555 yes
C(16) C(15) C(20) 119(1) 1_555 1_555 yes
C(15) C(16) C(17) 122(2) 1_555 1_555 yes
C(15) C(16) H(15) 118.3 1_555 1_555 no
C(17) C(16) H(15) 119.0 1_555 1_555 no
C(16) C(17) C(18) 117(2) 1_555 1_555 yes
C(16) C(17) H(16) 121.3 1_555 1_555 no
C(18) C(17) H(16) 121.5 1_555 1_555 no
C(17) C(18) C(19) 118(1) 1_555 1_555 yes
C(17) C(18) H(17) 120.9 1_555 1_555 no
C(19) C(18) H(17) 120.9 1_555 1_555 no
C(18) C(19) C(20) 119(2) 1_555 1_555 yes
C(18) C(19) H(18) 120.4 1_555 1_555 no
C(20) C(19) H(18) 119.9 1_555 1_555 no
C(15) C(20) C(19) 121(2) 1_555 1_555 yes
C(15) C(20) H(19) 119.1 1_555 1_555 no
C(19) C(20) H(19) 119.5 1_555 1_555 no
P(2) C(21) C(22) 120(1) 1_555 1_555 yes
P(2) C(21) C(26) 119(1) 1_555 1_555 yes
C(22) C(21) C(26) 120(1) 1_555 1_555 yes
C(21) C(22) C(23) 117(1) 1_555 1_555 yes
C(21) C(22) H(20) 120.9 1_555 1_555 no
C(23) C(22) H(20) 121.4 1_555 1_555 no
C(22) C(23) C(24) 125(2) 1_555 1_555 yes
C(22) C(23) H(21) 117.0 1_555 1_555 no
C(24) C(23) H(21) 117.1 1_555 1_555 no
C(23) C(24) C(25) 115(2) 1_555 1_555 yes
C(23) C(24) H(22) 122.5 1_555 1_555 no
C(25) C(24) H(22) 122.2 1_555 1_555 no
C(24) C(25) C(26) 117(1) 1_555 1_555 yes
C(24) C(25) H(23) 121.2 1_555 1_555 no
C(26) C(25) H(23) 121.1 1_555 1_555 no
C(21) C(26) C(25) 123(1) 1_555 1_555 yes
C(21) C(26) H(24) 118.4 1_555 1_555 no
C(25) C(26) H(24) 118.4 1_555 1_555 no
Mo(1) C(27) O(1) 168(1) 1_555 1_555 yes
Mo(1) C(28) O(2) 175(2) 1_555 1_555 yes
Mo(1) C(29) O(3) 166(1) 1_555 1_555 yes
C(36) C(35) C(40) 124(3) 1_555 1_555 yes
C(36) C(35) H(30) 111.7 1_555 1_555 no
C(40) C(35) H(30) 123.3 1_555 1_555 no
C(35) C(36) C(37) 123(3) 1_555 1_555 yes
C(35) C(36) H(31) 120.8 1_555 1_555 no
C(37) C(36) H(31) 115.2 1_555 1_555 no
C(36) C(37) C(38) 119(3) 1_555 1_555 yes
C(36) C(37) H(32) 121.4 1_555 1_555 no
C(38) C(37) H(32) 118.7 1_555 1_555 no
C(37) C(38) C(39) 116(2) 1_555 1_555 yes
C(37) C(38) H(33) 124.1 1_555 1_555 no
C(39) C(38) H(33) 119.7 1_555 1_555 no
C(38) C(39) C(40) 120(3) 1_555 1_555 yes
C(38) C(39) H(34) 125.0 1_555 1_555 no
C(40) C(39) H(34) 114.3 1_555 1_555 no
C(35) C(40) C(39) 113(3) 1_555 1_555 yes
C(35) C(40) H(35) 117.5 1_555 1_555 no
C(39) C(40) H(35) 128.6 1_555 1_555 no
Mo(1) C(33) H(28) 126.0 1_555 1_555 no
Mo(1) C(33) C(32) 72(1) 1_555 1_555 yes
Mo(1) C(33) C(34) 70(1) 1_555 1_555 yes
H(28) C(33) C(32) 126.2 1_555 1_555 no
H(28) C(33) C(34) 125.6 1_555 1_555 no
C(32) C(33) C(34) 107(1) 1_555 1_555 yes
Mo(1) C(32) H(27) 125.6 1_555 1_555 no
Mo(1) C(32) C(33) 73(1) 1_555 1_555 yes
Mo(1) C(32) C(31) 70(1) 1_555 1_555 yes
H(27) C(32) C(33) 125.5 1_555 1_555 no
H(27) C(32) C(31) 126.3 1_555 1_555 no
C(33) C(32) C(31) 107(1) 1_555 1_555 yes
Mo(1) C(31) H(26) 125.4 1_555 1_555 no
Mo(1) C(31) C(32) 75(1) 1_555 1_555 yes
Mo(1) C(31) C(30) 71(1) 1_555 1_555 yes
H(26) C(31) C(32) 125.2 1_555 1_555 no
H(26) C(31) C(30) 126.3 1_555 1_555 no
C(32) C(31) C(30) 108(1) 1_555 1_555 yes
Mo(1) C(30) H(25) 125.6 1_555 1_555 no
Mo(1) C(30) C(31) 73(1) 1_555 1_555 yes
Mo(1) C(30) C(34) 74(1) 1_555 1_555 yes
H(25) C(30) C(31) 125.0 1_555 1_555 no
H(25) C(30) C(34) 126.3 1_555 1_555 no
C(31) C(30) C(34) 107(1) 1_555 1_555 yes
Mo(1) C(34) H(29) 126.0 1_555 1_555 no
Mo(1) C(34) C(33) 75(1) 1_555 1_555 yes
Mo(1) C(34) C(30) 71(1) 1_555 1_555 yes
H(29) C(34) C(33) 126.2 1_555 1_555 no
H(29) C(34) C(30) 125.3 1_555 1_555 no
C(33) C(34) C(30) 108(1) 1_555 1_555 yes

loop_
_geom_bond_atom_site_label_1
_geom_bond_atom_site_label_2
_geom_bond_distance
_geom_bond_publ_flag
Pt(1) Mo(1) 2.787(2) yes
Pt(1) P(1) 2.202(4) yes
Pt(1) P(2) 2.294(4) yes
Mo(1) C(27) 1.95(2) yes
Mo(1) C(28) 1.89(2) yes
Mo(1) C(29) 1.95(2) yes
Mo(1) C(33) 2.41(2) yes
Mo(1) C(32) 2.41(2) yes
Mo(1) C(31) 2.35(2) yes
Mo(1) C(30) 2.32(2) yes
Mo(1) C(34) 2.36(2) yes
P(1) C(1) 1.78(2) yes
P(1) C(3) 1.79(2) yes
P(1) C(9) 1.80(2) yes
P(2) C(2) 1.78(2) yes
P(2) C(15) 1.74(2) yes
P(2) C(21) 1.74(2) yes
O(1) C(27) 1.07(3) yes
O(2) C(28) 1.15(3) yes
O(3) C(29) 1.13(3) yes
C(1) C(2) 1.43(2) yes
C(1) H(1) 0.949 no
C(1) H(2) 0.949 no
C(2) H(3) 0.949 no
C(2) H(4) 0.949 no
C(3) C(4) 1.40(3) yes
C(3) C(8) 1.30(3) yes
C(4) C(5) 1.32(4) yes
C(4) H(5) 0.951 no
C(5) C(6) 1.25(4) yes
C(5) H(6) 0.951 no
C(6) C(7) 1.38(3) yes
C(6) H(7) 0.952 no
C(7) C(8) 1.33(3) yes
C(7) H(8) 0.949 no
C(8) H(9) 0.949 no
C(9) C(10) 1.44(3) yes
C(9) C(14) 1.42(3) yes
C(10) C(11) 1.27(3) yes
C(10) H(10) 0.950 no
C(11) C(12) 1.46(4) yes
C(11) H(11) 0.947 no
C(12) C(13) 1.24(4) yes
C(12) H(12) 0.947 no
C(13) C(14) 1.29(3) yes
C(13) H(13) 0.951 no
C(14) H(14) 0.949 no
C(15) C(16) 1.25(3) yes
C(15) C(20) 1.39(3) yes
C(16) C(17) 1.49(3) yes
C(16) H(15) 0.952 no
C(17) C(18) 1.38(4) yes
C(17) H(16) 0.950 no
C(18) C(19) 1.40(4) yes
C(18) H(17) 0.952 no
C(19) C(20) 1.38(3) yes
C(19) H(18) 0.951 no
C(20) H(19) 0.949 no
C(21) C(22) 1.37(3) yes
C(21) C(26) 1.35(3) yes
C(22) C(23) 1.34(4) yes
C(22) H(20) 0.950 no
C(23) C(24) 1.47(4) yes
C(23) H(21) 0.954 no
C(24) C(25) 1.37(3) yes
C(24) H(22) 0.951 no
C(25) C(26) 1.46(3) yes
C(25) H(23) 0.949 no
C(26) H(24) 0.951 no
C(35) C(36) 1.27(5) yes
C(35) C(40) 1.22(5) yes
C(35) H(30) 0.956 no
C(36) C(37) 1.28(4) yes
C(36) H(31) 0.955 no
C(37) C(38) 1.27(4) yes
C(37) H(32) 0.950 no
C(38) C(39) 1.40(5) yes
C(38) H(33) 0.950 no
C(39) C(40) 1.40(5) yes
C(39) H(34) 0.946 no
C(40) H(35) 0.960 no
C(33) C(32) 1.40(3) yes
C(33) C(34) 1.40(3) yes
C(32) C(31) 1.40(3) yes
C(31) C(30) 1.40(3) yes
C(30) C(34) 1.40(2) yes

loop_
_geom_contact_atom_site_label_1
_geom_contact_atom_site_label_2
_geom_contact_distance
_geom_contact_site_symmetry_2
Pt(1) Mo(1) 2.787(2) .
O(1) C(19) 3.25(3) 3_555
O(1) C(13) 3.52(2) 4_454
O(1) C(12) 3.54(3) 4_454
O(1) C(20) 3.59(3) 3_555
O(2) C(12) 3.24(4) 4_454
O(3) C(23) 3.44(3) 2_455
O(3) C(36) 3.47(4) 4_454
O(3) C(24) 3.59(3) 2_455
C(11) C(38) 3.44(4) 4_454
C(11) C(18) 3.53(3) 4_555
C(22) C(34) 3.34(3) 1_545
C(23) C(34) 3.46(4) 1_545
C(24) C(40) 3.53(4) 4_444
C(27) C(32) 3.27(3) .
C(27) C(33) 3.49(3) .
C(28) C(31) 3.11(3) .
C(28) C(30) 3.33(3) .
C(29) C(34) 3.30(3) .
C(29) C(30) 3.33(3) .

loop_
_geom_torsion_atom_site_label_1
_geom_torsion_atom_site_label_2
_geom_torsion_atom_site_label_3
_geom_torsion_atom_site_label_4
_geom_torsion
_geom_torsion_site_symmetry_1
_geom_torsion_site_symmetry_2
_geom_torsion_site_symmetry_3
_geom_torsion_site_symmetry_4
_geom_torsion_publ_flag
Pt(1) Mo(1) C(27) O(1) -162(10) 1_555 1_555 1_555 1_555 yes
Pt(1) Mo(1) C(28) O(2) 82(27) 1_555 1_555 1_555 1_555 yes
Pt(1) Mo(1) C(29) O(3) 178(7) 1_555 1_555 1_555 1_555 yes
Pt(1) Mo(1) C(33) C(32) 139(1) 1_555 1_555 1_555 1_555 yes
Pt(1) Mo(1) C(33) C(34) -103.5(10) 1_555 1_555 1_555 1_555 yes
Pt(1) Mo(1) C(32) C(33) -48(1) 1_555 1_555 1_555 1_555 yes
Pt(1) Mo(1) C(32) C(31) -164.5(9) 1_555 1_555 1_555 1_555 yes
Pt(1) Mo(1) C(31) C(32) 29(1) 1_555 1_555 1_555 1_555 yes
Pt(1) Mo(1) C(31) C(30) -85(1) 1_555 1_555 1_555 1_555 yes
Pt(1) Mo(1) C(30) C(31) 138.9(9) 1_555 1_555 1_555 1_555 yes
Pt(1) Mo(1) C(30) C(34) 24(1) 1_555 1_555 1_555 1_555 yes
Pt(1) Mo(1) C(34) C(33) 81.8(10) 1_555 1_555 1_555 1_555 yes
Pt(1) Mo(1) C(34) C(30) -162(1) 1_555 1_555 1_555 1_555 yes
Pt(1) P(1) C(1) C(2) 28(1) 1_555 1_555 1_555 1_555 yes
Pt(1) P(1) C(3) C(4) -174(1) 1_555 1_555 1_555 1_555 yes
Pt(1) P(1) C(3) C(8) 11(1) 1_555 1_555 1_555 1_555 yes
Pt(1) P(1) C(9) C(10) -23(1) 1_555 1_555 1_555 1_555 yes
Pt(1) P(1) C(9) C(14) 154(1) 1_555 1_555 1_555 1_555 yes
Pt(1) P(2) C(2) C(1) 42(1) 1_555 1_555 1_555 1_555 yes
Pt(1) P(2) C(15) C(16) -73(2) 1_555 1_555 1_555 1_555 yes
Pt(1) P(2) C(15) C(20) 105(1) 1_555 1_555 1_555 1_555 yes
Pt(1) P(2) C(21) C(22) 163(1) 1_555 1_555 1_555 1_555 yes
Pt(1) P(2) C(21) C(26) -17(1) 1_555 1_555 1_555 1_555 yes
Mo(1) Pt(1) P(1) C(1) -163.9(7) 1_555 1_555 1_555 1_555 yes
Mo(1) Pt(1) P(1) C(3) -46.3(8) 1_555 1_555 1_555 1_555 yes
Mo(1) Pt(1) P(1) C(9) 75.5(9) 1_555 1_555 1_555 1_555 yes
Mo(1) Pt(1) P(2) C(2) 155.2(7) 1_555 1_555 1_555 1_555 yes
Mo(1) Pt(1) P(2) C(15) 29.2(8) 1_555 1_555 1_555 1_555 yes
Mo(1) Pt(1) P(2) C(21) -93.8(6) 1_555 1_555 1_555 1_555 yes
Mo(1) C(33) C(32) C(31) 62(1) 1_555 1_555 1_555 1_555 yes
Mo(1) C(33) C(34) C(30) -63(1) 1_555 1_555 1_555 1_555 yes
Mo(1) C(32) C(33) C(34) -62(1) 1_555 1_555 1_555 1_555 yes
Mo(1) C(32) C(31) C(30) 64(1) 1_555 1_555 1_555 1_555 yes
Mo(1) C(31) C(32) C(33) -64(1) 1_555 1_555 1_555 1_555 yes
Mo(1) C(31) C(30) C(34) 66(1) 1_555 1_555 1_555 1_555 yes
Mo(1) C(30) C(31) C(32) -66(1) 1_555 1_555 1_555 1_555 yes
Mo(1) C(30) C(34) C(33) 66(1) 1_555 1_555 1_555 1_555 yes
Mo(1) C(34) C(33) C(32) 63(1) 1_555 1_555 1_555 1_555 yes
Mo(1) C(34) C(30) C(31) -66(1) 1_555 1_555 1_555 1_555 yes
P(1) Pt(1) Mo(1) C(27) 87.9(9) 1_555 1_555 1_555 1_555 yes
P(1) Pt(1) Mo(1) C(28) 152.2(9) 1_555 1_555 1_555 1_555 yes
P(1) Pt(1) Mo(1) C(29) -145.6(8) 1_555 1_555 1_555 1_555 yes
P(1) Pt(1) Mo(1) C(33) -17.1(7) 1_555 1_555 1_555 1_555 yes
P(1) Pt(1) Mo(1) C(32) 7.4(7) 1_555 1_555 1_555 1_555 yes
P(1) Pt(1) Mo(1) C(31) -11(1) 1_555 1_555 1_555 1_555 yes
P(1) Pt(1) Mo(1) C(30) -64.8(9) 1_555 1_555 1_555 1_555 yes
P(1) Pt(1) Mo(1) C(34) -50.9(7) 1_555 1_555 1_555 1_555 yes
P(1) Pt(1) P(2) C(2) -19.1(7) 1_555 1_555 1_555 1_555 yes
P(1) Pt(1) P(2) C(15) -145.1(8) 1_555 1_555 1_555 1_555 yes
P(1) Pt(1) P(2) C(21) 91.9(7) 1_555 1_555 1_555 1_555 yes
P(1) C(1) C(2) P(2) -46(1) 1_555 1_555 1_555 1_555 yes
P(1) C(3) C(4) C(5) -177(1) 1_555 1_555 1_555 1_555 yes
P(1) C(3) C(8) C(7) 175(1) 1_555 1_555 1_555 1_555 yes
P(1) C(9) C(10) C(11) -179(1) 1_555 1_555 1_555 1_555 yes
P(1) C(9) C(14) C(13) 176(1) 1_555 1_555 1_555 1_555 yes
P(2) Pt(1) Mo(1) C(27) -73.0(8) 1_555 1_555 1_555 1_555 yes
P(2) Pt(1) Mo(1) C(28) -8.7(8) 1_555 1_555 1_555 1_555 yes
P(2) Pt(1) Mo(1) C(29) 53.4(7) 1_555 1_555 1_555 1_555 yes
P(2) Pt(1) Mo(1) C(33) -178.1(6) 1_555 1_555 1_555 1_555 yes
P(2) Pt(1) Mo(1) C(32) -153.5(6) 1_555 1_555 1_555 1_555 yes
P(2) Pt(1) Mo(1) C(31) -172(1) 1_555 1_555 1_555 1_555 yes
P(2) Pt(1) Mo(1) C(30) 134.2(8) 1_555 1_555 1_555 1_555 yes
P(2) Pt(1) Mo(1) C(34) 148.1(6) 1_555 1_555 1_555 1_555 yes
P(2) Pt(1) P(1) C(1) -1.6(7) 1_555 1_555 1_555 1_555 yes
P(2) Pt(1) P(1) C(3) 116.0(6) 1_555 1_555 1_555 1_555 yes
P(2) Pt(1) P(1) C(9) -122.1(8) 1_555 1_555 1_555 1_555 yes
P(2) C(15) C(16) C(17) -171(1) 1_555 1_555 1_555 1_555 yes
P(2) C(15) C(20) C(19) -177(1) 1_555 1_555 1_555 1_555 yes
P(2) C(21) C(22) C(23) -179(1) 1_555 1_555 1_555 1_555 yes
P(2) C(21) C(26) C(25) -179(1) 1_555 1_555 1_555 1_555 yes
O(1) C(27) Mo(1) C(28) 74(9) 1_555 1_555 1_555 1_555 yes
O(1) C(27) Mo(1) C(29) 149(9) 1_555 1_555 1_555 1_555 yes
O(1) C(27) Mo(1) C(33) -74(9) 1_555 1_555 1_555 1_555 yes
O(1) C(27) Mo(1) C(32) -41(10) 1_555 1_555 1_555 1_555 yes
O(1) C(27) Mo(1) C(31) -14(10) 1_555 1_555 1_555 1_555 yes
O(1) C(27) Mo(1) C(30) -28(10) 1_555 1_555 1_555 1_555 yes
O(1) C(27) Mo(1) C(34) -87(9) 1_555 1_555 1_555 1_555 yes
O(2) C(28) Mo(1) C(27) 135(27) 1_555 1_555 1_555 1_555 yes
O(2) C(28) Mo(1) C(29) 28(26) 1_555 1_555 1_555 1_555 yes
O(2) C(28) Mo(1) C(33) -118(26) 1_555 1_555 1_555 1_555 yes
O(2) C(28) Mo(1) C(32) -130(26) 1_555 1_555 1_555 1_555 yes
O(2) C(28) Mo(1) C(31) -104(26) 1_555 1_555 1_555 1_555 yes
O(2) C(28) Mo(1) C(30) -70(27) 1_555 1_555 1_555 1_555 yes
O(2) C(28) Mo(1) C(34) -62(27) 1_555 1_555 1_555 1_555 yes
O(3) C(29) Mo(1) C(27) -134(7) 1_555 1_555 1_555 1_555 yes
O(3) C(29) Mo(1) C(28) -57(7) 1_555 1_555 1_555 1_555 yes
O(3) C(29) Mo(1) C(33) 101(7) 1_555 1_555 1_555 1_555 yes
O(3) C(29) Mo(1) C(32) 72(8) 1_555 1_555 1_555 1_555 yes
O(3) C(29) Mo(1) C(31) 25(8) 1_555 1_555 1_555 1_555 yes
O(3) C(29) Mo(1) C(30) 44(7) 1_555 1_555 1_555 1_555 yes
O(3) C(29) Mo(1) C(34) 79(7) 1_555 1_555 1_555 1_555 yes
C(1) P(1) C(3) C(4) -55(1) 1_555 1_555 1_555 1_555 yes
C(1) P(1) C(3) C(8) 130(1) 1_555 1_555 1_555 1_555 yes
C(1) P(1) C(9) C(10) -146(1) 1_555 1_555 1_555 1_555 yes
C(1) P(1) C(9) C(14) 31(2) 1_555 1_555 1_555 1_555 yes
C(1) C(2) P(2) C(15) 175(1) 1_555 1_555 1_555 1_555 yes
C(1) C(2) P(2) C(21) -74(1) 1_555 1_555 1_555 1_555 yes
C(2) P(2) C(15) C(16) 163(2) 1_555 1_555 1_555 1_555 yes
C(2) P(2) C(15) C(20) -18(2) 1_555 1_555 1_555 1_555 yes
C(2) P(2) C(21) C(22) -84(1) 1_555 1_555 1_555 1_555 yes
C(2) P(2) C(21) C(26) 94(1) 1_555 1_555 1_555 1_555 yes
C(2) C(1) P(1) C(3) -92(1) 1_555 1_555 1_555 1_555 yes
C(2) C(1) P(1) C(9) 157(1) 1_555 1_555 1_555 1_555 yes
C(3) P(1) C(9) C(10) 102(1) 1_555 1_555 1_555 1_555 yes
C(3) P(1) C(9) C(14) -79(1) 1_555 1_555 1_555 1_555 yes
C(3) C(4) C(5) C(6) 5(4) 1_555 1_555 1_555 1_555 yes
C(3) C(8) C(7) C(6) 0(3) 1_555 1_555 1_555 1_555 yes
C(4) C(3) P(1) C(9) 54(1) 1_555 1_555 1_555 1_555 yes
C(4) C(3) C(8) C(7) 1(2) 1_555 1_555 1_555 1_555 yes
C(4) C(5) C(6) C(7) -3(4) 1_555 1_555 1_555 1_555 yes
C(5) C(4) C(3) C(8) -4(3) 1_555 1_555 1_555 1_555 yes
C(5) C(6) C(7) C(8) 0(3) 1_555 1_555 1_555 1_555 yes
C(8) C(3) P(1) C(9) -118(1) 1_555 1_555 1_555 1_555 yes
C(9) C(10) C(11) C(12) 0(3) 1_555 1_555 1_555 1_555 yes
C(9) C(14) C(13) C(12) 7(4) 1_555 1_555 1_555 1_555 yes
C(10) C(9) C(14) C(13) -5(3) 1_555 1_555 1_555 1_555 yes
C(10) C(11) C(12) C(13) 2(4) 1_555 1_555 1_555 1_555 yes
C(11) C(10) C(9) C(14) 2(3) 1_555 1_555 1_555 1_555 yes
C(11) C(12) C(13) C(14) -5(4) 1_555 1_555 1_555 1_555 yes
C(15) P(2) C(21) C(22) 30(1) 1_555 1_555 1_555 1_555 yes
C(15) P(2) C(21) C(26) -150(1) 1_555 1_555 1_555 1_555 yes
C(15) C(16) C(17) C(18) -13(3) 1_555 1_555 1_555 1_555 yes
C(15) C(20) C(19) C(18) -8(3) 1_555 1_555 1_555 1_555 yes
C(16) C(15) P(2) C(21) 54(2) 1_555 1_555 1_555 1_555 yes
C(16) C(15) C(20) C(19) 0(3) 1_555 1_555 1_555 1_555 yes
C(16) C(17) C(18) C(19) 4(3) 1_555 1_555 1_555 1_555 yes
C(17) C(16) C(15) C(20) 10(3) 1_555 1_555 1_555 1_555 yes
C(17) C(18) C(19) C(20) 4(3) 1_555 1_555 1_555 1_555 yes
C(20) C(15) P(2) C(21) -127(1) 1_555 1_555 1_555 1_555 yes
C(21) C(22) C(23) C(24) -3(3) 1_555 1_555 1_555 1_555 yes
C(21) C(26) C(25) C(24) 1(3) 1_555 1_555 1_555 1_555 yes
C(22) C(21) C(26) C(25) 0(2) 1_555 1_555 1_555 1_555 yes
C(22) C(23) C(24) C(25) 4(3) 1_555 1_555 1_555 1_555 yes
C(23) C(22) C(21) C(26) 1(2) 1_555 1_555 1_555 1_555 yes
C(23) C(24) C(25) C(26) -2(3) 1_555 1_555 1_555 1_555 yes
C(27) Mo(1) C(33) C(32) 78(1) 1_555 1_555 1_555 1_555 yes
C(27) Mo(1) C(33) C(34) -165(1) 1_555 1_555 1_555 1_555 yes
C(27) Mo(1) C(32) C(33) -108(1) 1_555 1_555 1_555 1_555 yes
C(27) Mo(1) C(32) C(31) 135(1) 1_555 1_555 1_555 1_555 yes
C(27) Mo(1) C(31) C(32) -53(1) 1_555 1_555 1_555 1_555 yes
C(27) Mo(1) C(31) C(30) -168(1) 1_555 1_555 1_555 1_555 yes
C(27) Mo(1) C(30) C(31) 21(1) 1_555 1_555 1_555 1_555 yes
C(27) Mo(1) C(30) C(34) -93(1) 1_555 1_555 1_555 1_555 yes
C(27) Mo(1) C(34) C(33) 21(1) 1_555 1_555 1_555 1_555 yes
C(27) Mo(1) C(34) C(30) 137(1) 1_555 1_555 1_555 1_555 yes
C(28) Mo(1) C(33) C(32) -20(2) 1_555 1_555 1_555 1_555 yes
C(28) Mo(1) C(33) C(34) 95(1) 1_555 1_555 1_555 1_555 yes
C(28) Mo(1) C(32) C(33) 168(1) 1_555 1_555 1_555 1_555 yes
C(28) Mo(1) C(32) C(31) 51(1) 1_555 1_555 1_555 1_555 yes
C(28) Mo(1) C(31) C(32) -135(1) 1_555 1_555 1_555 1_555 yes
C(28) Mo(1) C(31) C(30) 109(1) 1_555 1_555 1_555 1_555 yes
C(28) Mo(1) C(30) C(31) -75(1) 1_555 1_555 1_555 1_555 yes
C(28) Mo(1) C(30) C(34) 169(1) 1_555 1_555 1_555 1_555 yes
C(28) Mo(1) C(34) C(33) -130(1) 1_555 1_555 1_555 1_555 yes
C(28) Mo(1) C(34) C(30) -15(1) 1_555 1_555 1_555 1_555 yes
C(29) Mo(1) C(33) C(32) -159(1) 1_555 1_555 1_555 1_555 yes
C(29) Mo(1) C(33) C(34) -42(1) 1_555 1_555 1_555 1_555 yes
C(29) Mo(1) C(32) C(33) 44(2) 1_555 1_555 1_555 1_555 yes
C(29) Mo(1) C(32) C(31) -71(1) 1_555 1_555 1_555 1_555 yes
C(29) Mo(1) C(31) C(32) 147(1) 1_555 1_555 1_555 1_555 yes
C(29) Mo(1) C(31) C(30) 32(1) 1_555 1_555 1_555 1_555 yes
C(29) Mo(1) C(30) C(31) -156(1) 1_555 1_555 1_555 1_555 yes
C(29) Mo(1) C(30) C(34) 89(1) 1_555 1_555 1_555 1_555 yes
C(29) Mo(1) C(34) C(33) 146(1) 1_555 1_555 1_555 1_555 yes
C(29) Mo(1) C(34) C(30) -97(1) 1_555 1_555 1_555 1_555 yes
C(35) C(36) C(37) C(38) 1(6) 1_555 1_555 1_555 1_555 yes
C(35) C(40) C(39) C(38) -6(6) 1_555 1_555 1_555 1_555 yes
C(36) C(35) C(40) C(39) 3(6) 1_555 1_555 1_555 1_555 yes
C(36) C(37) C(38) C(39) -4(5) 1_555 1_555 1_555 1_555 yes
C(37) C(36) C(35) C(40) -1(7) 1_555 1_555 1_555 1_555 yes
C(37) C(38) C(39) C(40) 7(5) 1_555 1_555 1_555 1_555 yes
C(33) Mo(1) C(32) C(31) -116(1) 1_555 1_555 1_555 1_555 yes
C(33) Mo(1) C(31) C(32) 36(1) 1_555 1_555 1_555 1_555 yes
C(33) Mo(1) C(31) C(30) -78(1) 1_555 1_555 1_555 1_555 yes
C(33) Mo(1) C(30) C(31) 77(1) 1_555 1_555 1_555 1_555 yes
C(33) Mo(1) C(30) C(34) -37(1) 1_555 1_555 1_555 1_555 yes
C(33) Mo(1) C(34) C(30) 115(1) 1_555 1_555 1_555 1_555 yes
C(33) C(32) Mo(1) C(31) 116(1) 1_555 1_555 1_555 1_555 yes
C(33) C(32) Mo(1) C(30) 78(1) 1_555 1_555 1_555 1_555 yes
C(33) C(32) Mo(1) C(34) 36(1) 1_555 1_555 1_555 1_555 yes
C(33) C(32) C(31) C(30) 0(2) 1_555 1_555 1_555 1_555 yes
C(33) C(34) Mo(1) C(32) -36(1) 1_555 1_555 1_555 1_555 yes
C(33) C(34) Mo(1) C(31) -77(1) 1_555 1_555 1_555 1_555 yes
C(33) C(34) Mo(1) C(30) -115(1) 1_555 1_555 1_555 1_555 yes
C(33) C(34) C(30) C(31) 0(2) 1_555 1_555 1_555 1_555 yes
C(32) Mo(1) C(33) C(34) 116(1) 1_555 1_555 1_555 1_555 yes
C(32) Mo(1) C(31) C(30) -115(1) 1_555 1_555 1_555 1_555 yes
C(32) Mo(1) C(30) C(31) 37(1) 1_555 1_555 1_555 1_555 yes
C(32) Mo(1) C(30) C(34) -77(1) 1_555 1_555 1_555 1_555 yes
C(32) Mo(1) C(34) C(30) 79(1) 1_555 1_555 1_555 1_555 yes
C(32) C(33) Mo(1) C(31) -36(1) 1_555 1_555 1_555 1_555 yes
C(32) C(33) Mo(1) C(30) -78(1) 1_555 1_555 1_555 1_555 yes
C(32) C(33) Mo(1) C(34) -116(1) 1_555 1_555 1_555 1_555 yes
C(32) C(33) C(34) C(30) 0(2) 1_555 1_555 1_555 1_555 yes
C(32) C(31) Mo(1) C(30) 115(1) 1_555 1_555 1_555 1_555 yes
C(32) C(31) Mo(1) C(34) 77(1) 1_555 1_555 1_555 1_555 yes
C(32) C(31) C(30) C(34) 0(2) 1_555 1_555 1_555 1_555 yes
C(31) Mo(1) C(33) C(34) 79(1) 1_555 1_555 1_555 1_555 yes
C(31) Mo(1) C(30) C(34) -114(1) 1_555 1_555 1_555 1_555 yes
C(31) Mo(1) C(34) C(30) 38(1) 1_555 1_555 1_555 1_555 yes
C(31) C(32) Mo(1) C(30) -37(1) 1_555 1_555 1_555 1_555 yes
C(31) C(32) Mo(1) C(34) -79(1) 1_555 1_555 1_555 1_555 yes
C(31) C(32) C(33) C(34) 0(2) 1_555 1_555 1_555 1_555 yes
C(31) C(30) Mo(1) C(34) 114(1) 1_555 1_555 1_555 1_555 yes
C(30) Mo(1) C(33) C(34) 37(1) 1_555 1_555 1_555 1_555 yes
C(30) C(31) Mo(1) C(34) -37(1) 1_555 1_555 1_555 1_555 yes
